data_2014528
loop_
_publ_author_name
'Ma\/lecka, Magdalena'
'Massa, Werner'
'Budzisz, El\.zbieta'

_publ_section_title
;
 (+-)-(4-Oxo-4<i>H</i>-chromen-2-yl)(phenyl)methyl acetate
;
_journal_issue 10
_journal_name_full 'Acta Crystallographica Section C'
_journal_page_first o762
_journal_page_last o764
_journal_paper_doi 10.1107/S0108270104020712
_journal_volume 60
_journal_year 2004
_chemical_formula_moiety 'C18 H14 O4'
_chemical_formula_sum 'C18 H14 O4'
_chemical_formula_weight 294.29
_chemical_melting_point .304E-302
_chemical_name_common
;
(+-)-(4-Oxo-4H-chromen-2-yl)(phenyl)methyl acetate
;
_chemical_name_systematic
;
(+-)-(4-Oxo-4H-chromen-2-yl)(phenyl)methyl acetate
;
_space_group_IT_number 14
_symmetry_cell_setting monoclinic
_symmetry_space_group_name_Hall '-P 2ybc'
_symmetry_space_group_name_H-M 'P 1 21/c 1'
_atom_sites_solution_hydrogens geom
_atom_sites_solution_primary direct
_atom_sites_solution_secondary difmap
_audit_creation_method SHELXL97
_cell_angle_alpha 90.00
_cell_angle_beta 96.303(8)
_cell_angle_gamma 90.00
_cell_formula_units_Z 4
_cell_length_a 6.8750(6)
_cell_length_b 25.3741(17)
_cell_length_c 8.3964(8)
_cell_measurement_reflns_used 15217
_cell_measurement_temperature 193(2)
_cell_measurement_theta_max 26.20
_cell_measurement_theta_min 1.61
_cell_volume 1455.9(2)
_computing_cell_refinement 'WIN-CELL in X-AREA'
_computing_data_collection 'WIN-EXPOSE in X-AREA (Stoe, 2000)'
_computing_data_reduction 'WIN-INTEGRATE in X-AREA'
_computing_molecular_graphics 'PLATON (Spek, 1998)'
_computing_publication_material 'PARST97 (Nardelli, 1996)'
_computing_structure_refinement 'SHELXL97 (Sheldrick, 1997)'
_computing_structure_solution 'SHELXS97 (Sheldrick, 1997)'
_diffrn_ambient_temperature 193(2)
_diffrn_detector_area_resol_mean 150
_diffrn_measured_fraction_theta_full 0.997
_diffrn_measured_fraction_theta_max 0.997
_diffrn_measurement_device_type 'Stoe IPDS II'
_diffrn_measurement_method \f
_diffrn_radiation_monochromator graphite
_diffrn_radiation_source 'fine-focus sealed tube'
_diffrn_radiation_type MoK\a
_diffrn_radiation_wavelength 0.71073
_diffrn_reflns_av_R_equivalents 0.0870
_diffrn_reflns_av_sigmaI/netI 0.0462
_diffrn_reflns_limit_h_max 8
_diffrn_reflns_limit_h_min -8
_diffrn_reflns_limit_k_max 31
_diffrn_reflns_limit_k_min -30
_diffrn_reflns_limit_l_max 10
_diffrn_reflns_limit_l_min -10
_diffrn_reflns_number 15217
_diffrn_reflns_theta_full 26.20
_diffrn_reflns_theta_max 26.20
_diffrn_reflns_theta_min 1.61
_diffrn_standards_decay_% 0
_diffrn_standards_interval_count 0
_diffrn_standards_interval_time 0
_diffrn_standards_number 0
_exptl_absorpt_coefficient_mu 0.095
_exptl_absorpt_correction_type none
_exptl_crystal_colour colourless
_exptl_crystal_density_diffrn 1.343
_exptl_crystal_density_meas ?
_exptl_crystal_density_method 'not measured'
_exptl_crystal_description block
_exptl_crystal_F_000 616
_exptl_crystal_size_max 0.5
_exptl_crystal_size_mid 0.24
_exptl_crystal_size_min 0.2
_refine_diff_density_max 0.188
_refine_diff_density_min -0.181
_refine_ls_extinction_coef 0.059(7)
_refine_ls_extinction_expression Fc^*^=kFc[1+0.001xFc^2^\l^3^/sin(2\q)]^-1/4^
_refine_ls_extinction_method 'SHELXL97 (Sheldrick, 1997)'
_refine_ls_goodness_of_fit_ref 0.996
_refine_ls_hydrogen_treatment constr
_refine_ls_matrix_type full
_refine_ls_number_parameters 202
_refine_ls_number_reflns 2926
_refine_ls_number_restraints 0
_refine_ls_restrained_S_all 0.996
_refine_ls_R_factor_all 0.0560
_refine_ls_R_factor_gt 0.0419
_refine_ls_shift/su_max 0.000
_refine_ls_shift/su_mean 0.000
_refine_ls_structure_factor_coef Fsqd
_refine_ls_weighting_details 'calc w = 1/[\s^2^(Fo^2^)+(0.0763P)^2^] where P=(Fo^2^+2Fc^2^)/3'
_refine_ls_weighting_scheme calc
_refine_ls_wR_factor_gt 0.1107
_refine_ls_wR_factor_ref 0.1175
_reflns_number_gt 2206
_reflns_number_total 2926
_reflns_threshold_expression I>2\s(I)
_cod_data_source_file sk1758.cif
_cod_data_source_block I
_cod_depositor_comments
;
The following automatic conversions were performed:

'_exptl_crystal_density_meas' value 'not measured' was changed to '?'
- the value is perceived as not measured.

Automatic conversion script
Id: cif_fix_values 3008 2015-01-20 13:52:24Z robertas 
;
_cod_original_sg_symbol_H-M 'P 21/c'
_cod_database_code 2014528
_cod_database_fobs_code 2014528

loop_
_symmetry_equiv_pos_as_xyz
'x, y, z'
'-x, y+1/2, -z+1/2'
'-x, -y, -z'
'x, -y-1/2, z-1/2'

loop_
_atom_site_label
_atom_site_fract_x
_atom_site_fract_y
_atom_site_fract_z
_atom_site_U_iso_or_equiv
_atom_site_adp_type
_atom_site_calc_flag
_atom_site_refinement_flags
_atom_site_occupancy
_atom_site_disorder_assembly
_atom_site_disorder_group
_atom_site_type_symbol
O1 0.32755(14) 0.05141(4) 0.70955(11) 0.0409(3) Uani d . 1 . . O
O4 0.19011(15) -0.05977(4) 1.02986(11) 0.0468(3) Uani d . 1 . . O
O28 0.39522(15) 0.12629(4) 1.06871(11) 0.0434(3) Uani d . 1 . . O
O29 0.58368(16) 0.19774(4) 1.04834(13) 0.0544(3) Uani d . 1 . . O
C2 0.3266(2) 0.06268(5) 0.86765(15) 0.0382(3) Uani d . 1 . . C
C3 0.2782(2) 0.02777(6) 0.97622(16) 0.0402(3) Uani d . 1 . . C
C4 0.2212(2) -0.02541(6) 0.93165(16) 0.0401(3) Uani d . 1 . . C
C5 0.1308(2) -0.08337(6) 0.69206(18) 0.0466(4) Uani d . 1 . . C
C6 0.1177(2) -0.09178(6) 0.52962(18) 0.0492(4) Uani d . 1 . . C
C7 0.1818(2) -0.05319(6) 0.42925(17) 0.0480(4) Uani d . 1 . . C
C8 0.2535(2) -0.00584(6) 0.49045(16) 0.0444(3) Uani d . 1 . . C
C9 0.2612(2) 0.00269(5) 0.65502(16) 0.0398(3) Uani d . 1 . . C
C10 0.2041(2) -0.03573(6) 0.75852(16) 0.0406(3) Uani d . 1 . . C
C21 0.3880(2) 0.11900(5) 0.89722(15) 0.0402(3) Uani d . 1 . . C
C22 0.2443(2) 0.15729(5) 0.80935(16) 0.0384(3) Uani d . 1 . . C
C23 0.3011(2) 0.18872(6) 0.68748(16) 0.0423(3) Uani d . 1 . . C
C24 0.1694(2) 0.22378(6) 0.60799(17) 0.0457(4) Uani d . 1 . . C
C25 -0.0182(2) 0.22833(6) 0.65152(17) 0.0452(4) Uani d . 1 . . C
C26 -0.0755(2) 0.19683(6) 0.77386(17) 0.0438(3) Uani d . 1 . . C
C27 0.0545(2) 0.16113(5) 0.85138(16) 0.0412(3) Uani d . 1 . . C
C29 0.4964(2) 0.16907(6) 1.12943(17) 0.0452(4) Uani d . 1 . . C
C30 0.4775(3) 0.17515(7) 1.30329(18) 0.0551(4) Uani d . 1 . . C
H3 0.2814 0.0380 1.0828 0.048 Uiso calc R 1 . . H
H5 0.0905 -0.1096 0.7587 0.056 Uiso calc R 1 . . H
H6 0.0661 -0.1232 0.4866 0.059 Uiso calc R 1 . . H
H7 0.1761 -0.0595 0.3197 0.058 Uiso calc R 1 . . H
H8 0.2959 0.0199 0.4234 0.053 Uiso calc R 1 . . H
H27 0.0150 0.1397 0.9317 0.049 Uiso calc R 1 . . H
H21 0.5186 0.1245 0.8635 0.048 Uiso calc R 1 . . H
H23 0.4278 0.1863 0.6590 0.051 Uiso calc R 1 . . H
H24 0.2073 0.2443 0.5250 0.055 Uiso calc R 1 . . H
H25 -0.1055 0.2523 0.5993 0.054 Uiso calc R 1 . . H
H26 -0.2014 0.1998 0.8036 0.053 Uiso calc R 1 . . H
H30A 0.3801 0.1512 1.3337 0.083 Uiso calc PR 0.20(2) . . H
H30B 0.4394 0.2107 1.3244 0.083 Uiso calc PR 0.20(2) . . H
H30C 0.6009 0.1676 1.3640 0.083 Uiso calc PR 0.20(2) . . H
H30D 0.5668 0.2018 1.3477 0.083 Uiso calc PR 0.80(2) . . H
H30E 0.5075 0.1423 1.3570 0.083 Uiso calc PR 0.80(2) . . H
H30F 0.3460 0.1854 1.3174 0.083 Uiso calc PR 0.80(2) . . H

loop_
_atom_site_aniso_label
_atom_site_aniso_U_11
_atom_site_aniso_U_22
_atom_site_aniso_U_33
_atom_site_aniso_U_12
_atom_site_aniso_U_13
_atom_site_aniso_U_23
O1 0.0480(6) 0.0426(5) 0.0325(5) -0.0022(4) 0.0062(4) -0.0004(4)
O28 0.0524(6) 0.0438(6) 0.0334(5) -0.0029(4) 0.0019(4) -0.0010(4)
C2 0.0389(7) 0.0437(8) 0.0318(6) 0.0024(5) 0.0030(5) -0.0014(5)
O4 0.0553(6) 0.0458(6) 0.0394(5) -0.0059(5) 0.0058(4) 0.0050(4)
C27 0.0462(8) 0.0424(8) 0.0354(7) -0.0046(6) 0.0064(6) -0.0020(5)
C4 0.0385(7) 0.0435(8) 0.0386(7) 0.0017(6) 0.0053(6) 0.0019(6)
C9 0.0397(7) 0.0418(7) 0.0379(7) 0.0027(6) 0.0040(6) -0.0022(6)
C22 0.0437(7) 0.0375(7) 0.0339(6) -0.0020(6) 0.0032(6) -0.0031(5)
C26 0.0418(8) 0.0477(8) 0.0420(7) 0.0008(6) 0.0052(6) -0.0060(6)
C8 0.0456(8) 0.0528(8) 0.0351(7) 0.0034(7) 0.0056(6) 0.0003(6)
C21 0.0448(7) 0.0437(7) 0.0320(6) -0.0008(6) 0.0043(5) -0.0007(5)
C23 0.0429(7) 0.0448(8) 0.0398(7) -0.0005(6) 0.0068(6) 0.0011(6)
O29 0.0542(6) 0.0560(6) 0.0532(6) -0.0111(5) 0.0074(5) -0.0080(5)
C5 0.0512(8) 0.0434(8) 0.0443(8) 0.0015(6) 0.0017(6) 0.0001(6)
C10 0.0404(7) 0.0440(8) 0.0372(7) 0.0033(6) 0.0027(6) -0.0003(6)
C3 0.0443(8) 0.0437(8) 0.0325(6) 0.0007(6) 0.0034(6) 0.0000(5)
C25 0.0473(8) 0.0427(8) 0.0446(8) 0.0031(6) 0.0002(6) -0.0028(6)
C7 0.0490(8) 0.0561(9) 0.0383(7) 0.0083(7) 0.0025(6) -0.0066(7)
C6 0.0546(9) 0.0457(8) 0.0460(8) 0.0015(7) -0.0014(7) -0.0077(7)
C29 0.0454(8) 0.0454(8) 0.0437(8) 0.0019(6) -0.0009(6) -0.0042(6)
C30 0.0674(10) 0.0560(9) 0.0404(8) 0.0033(8) -0.0001(7) -0.0067(7)
C24 0.0540(9) 0.0423(8) 0.0413(7) -0.0009(6) 0.0072(6) 0.0052(6)

loop_
_atom_type_symbol
_atom_type_description
_atom_type_scat_dispersion_real
_atom_type_scat_dispersion_imag
_atom_type_scat_source
C C 0.0033 0.0016 'International Tables Vol C Tables 4.2.6.8 and 6.1.1.4'
H H 0.0000 0.0000 'International Tables Vol C Tables 4.2.6.8 and 6.1.1.4'
O O 0.0106 0.0060 'International Tables Vol C Tables 4.2.6.8 and 6.1.1.4'

loop_
_geom_angle_atom_site_label_1
_geom_angle_atom_site_label_2
_geom_angle_atom_site_label_3
_geom_angle
_geom_angle_publ_flag
C2 O1 C9 118.46(11) yes
C29 O28 C21 115.84(11) yes
C3 C2 O1 123.64(13) yes
C3 C2 C21 127.07(12) no
O1 C2 C21 109.28(11) yes
C26 C27 C22 120.10(13) no
C26 C27 H27 120.0 no
C22 C27 H27 120.0 no
O4 C4 C3 123.30(12) yes
O4 C4 C10 122.28(13) yes
C3 C4 C10 114.41(12) no
O1 C9 C10 121.79(12) yes
O1 C9 C8 116.33(12) yes
C10 C9 C8 121.88(13) no
C23 C22 C27 119.64(13) no
C23 C22 C21 120.38(13) no
C27 C22 C21 119.98(12) no
C27 C26 C25 120.15(13) no
C27 C26 H26 119.9 no
C25 C26 H26 119.9 no
C7 C8 C9 118.59(14) no
C7 C8 H8 120.7 no
C9 C8 H8 120.7 no
O28 C21 C2 105.32(11) yes
O28 C21 C22 110.55(11) yes
C2 C21 C22 111.85(11) no
O28 C21 H21 109.7 no
C2 C21 H21 109.7 no
C22 C21 H21 109.7 no
C22 C23 C24 120.12(14) no
C22 C23 H23 119.9 no
C24 C23 H23 119.9 no
C6 C5 C10 120.71(15) no
C6 C5 H5 119.6 no
C10 C5 H5 119.6 no
C9 C10 C5 118.00(13) no
C9 C10 C4 119.74(13) no
C5 C10 C4 122.26(13) no
C2 C3 C4 121.52(12) no
C2 C3 H3 119.2 no
C4 C3 H3 119.2 no
C24 C25 C26 119.65(13) no
C24 C25 H25 120.2 no
C26 C25 H25 120.2 no
C8 C7 C6 120.74(14) no
C8 C7 H7 119.6 no
C6 C7 H7 119.6 no
C5 C6 C7 120.02(14) no
C5 C6 H6 120.0 no
C7 C6 H6 120.0 no
O29 C29 O28 122.58(13) yes
O29 C29 C30 126.59(14) yes
O28 C29 C30 110.81(14) yes
C29 C30 H30A 109.5 no
C29 C30 H30B 109.5 no
H30A C30 H30B 109.5 no
C29 C30 H30C 109.5 no
H30A C30 H30C 109.5 no
H30B C30 H30C 109.5 no
C29 C30 H30D 109.5 no
H30A C30 H30D 141.1 no
H30B C30 H30D 56.3 no
H30C C30 H30D 56.3 no
C29 C30 H30E 109.5 no
H30A C30 H30E 56.3 no
H30B C30 H30E 141.1 no
H30C C30 H30E 56.3 no
H30D C30 H30E 109.5 no
C29 C30 H30F 109.5 no
H30A C30 H30F 56.3 no
H30B C30 H30F 56.3 no
H30C C30 H30F 141.1 no
H30D C30 H30F 109.5 no
H30E C30 H30F 109.5 no
C25 C24 C23 120.32(14) no
C25 C24 H24 119.8 no
C23 C24 H24 119.8 no

loop_
_geom_bond_atom_site_label_1
_geom_bond_atom_site_label_2
_geom_bond_site_symmetry_2
_geom_bond_distance
_geom_bond_publ_flag
O1 C2 . 1.3586(16) yes
O1 C9 . 1.3784(16) yes
O28 C29 . 1.3579(18) yes
O28 C21 . 1.4472(16) yes
C2 C3 . 1.3391(19) yes
C2 C21 . 1.5030(19) yes
O4 C4 . 1.2348(17) yes
C27 C26 . 1.384(2) yes
C27 C22 . 1.392(2) yes
C27 H27 . 0.9300 no
C4 C3 . 1.443(2) yes
C4 C10 . 1.4690(19) yes
C9 C10 . 1.391(2) yes
C9 C8 . 1.3938(19) yes
C22 C23 . 1.3869(19) yes
C22 C21 . 1.5181(19) yes
C26 C25 . 1.392(2) yes
C26 H26 . 0.9300 no
C8 C7 . 1.376(2) yes
C8 H8 . 0.9300 no
C21 H21 . 0.9800 no
C23 C24 . 1.387(2) yes
C23 H23 . 0.9300 no
O29 C29 . 1.2012(19) yes
C5 C6 . 1.374(2) yes
C5 C10 . 1.402(2) yes
C5 H5 . 0.9300 no
C3 H3 . 0.9300 no
C25 C24 . 1.383(2) yes
C25 H25 . 0.9300 no
C7 C6 . 1.395(2) yes
C7 H7 . 0.9300 no
C6 H6 . 0.9300 no
C29 C30 . 1.488(2) yes
C30 H30A . 0.9600 no
C30 H30B . 0.9600 no
C30 H30C . 0.9600 no
C30 H30D . 0.9600 no
C30 H30E . 0.9600 no
C30 H30F . 0.9600 no
C24 H24 . 0.9300 no

loop_
_geom_hbond_atom_site_label_D
_geom_hbond_atom_site_label_H
_geom_hbond_atom_site_label_A
_geom_hbond_site_symmetry_A
_geom_hbond_distance_DH
_geom_hbond_distance_HA
_geom_hbond_distance_DA
_geom_hbond_angle_DHA
_geom_hbond_publ_flag
C7 H7 O4 1_554 0.93 2.45 3.3640(10) 169 yes
C25 H25 O29 4_465 0.93 2.48 3.3530(10) 156 yes
C27 H27 O4 3_557 0.93 2.51 3.2860(10) 141 yes
C6 H6 CgC 3_556 0.93 2.73 3.6150(10) 160 yes
